data_7019870
loop_
_publ_author_name
'Long, Li'
'Xiao, Zhiyin'
'Zampella, Giuseppe'
'Wei, Zhenhong'
'De Gioia, Luca'
'Liu, Xiaoming'

_publ_section_title
;
 The reactions of pyridinyl thioesters with triiron dodecacarbonyl: their
 novel diiron carbonyl complexes and mechanistic investigations.
;
_journal_issue 31
_journal_name_full 'Dalton transactions (Cambridge, England : 2003)'
_journal_page_first 9482
_journal_page_last 9492
_journal_paper_doi 10.1039/c2dt30798g
_journal_volume 41
_journal_year 2012
_chemical_formula_moiety 'C16 H10 Fe2 N2 O5 S'
_chemical_formula_sum 'C16 H10 Fe2 N2 O5 S'
_chemical_formula_weight 454.03
_chemical_name_systematic
;
?
;
_space_group_IT_number 14
_symmetry_cell_setting monoclinic
_symmetry_space_group_name_Hall '-P 2ybc'
_symmetry_space_group_name_H-M 'P 1 21/c 1'
_atom_sites_solution_hydrogens geom
_atom_sites_solution_primary direct
_atom_sites_solution_secondary difmap
_audit_creation_method SHELXL-97
_cell_angle_alpha 90.00
_cell_angle_beta 92.832(6)
_cell_angle_gamma 90.00
_cell_formula_units_Z 4
_cell_length_a 8.784(5)
_cell_length_b 12.502(7)
_cell_length_c 16.016(8)
_cell_measurement_reflns_used 4382
_cell_measurement_temperature 296(2)
_cell_measurement_theta_max 27.55
_cell_measurement_theta_min 2.54
_cell_volume 1756.7(17)
_computing_cell_refinement 'SAINT, v6.0 (Bruker AXS, 2004)'
_computing_data_collection 'SMART, v6.0 (Bruker AXS, 2004)'
_computing_data_reduction 'SAINT, v6.0 (Bruker AXS, 2004)'
_computing_molecular_graphics 'ORTEP3 for Windows (Farrugia, 1997)'
_computing_publication_material 'SHELXL-97 (Sheldrick, 2008)'
_computing_structure_refinement 'SHELXL-97 (Sheldrick, 2008)'
_computing_structure_solution 'SHELXS-97 (Sheldrick, 2008)'
_diffrn_ambient_temperature 296(2)
_diffrn_measured_fraction_theta_full 0.986
_diffrn_measured_fraction_theta_max 0.986
_diffrn_measurement_device_type 'Bruker Apex-II CCD diffractometer'
_diffrn_measurement_method 'Thin slice \f & \w scans'
_diffrn_radiation_monochromator graphite
_diffrn_radiation_source 'fine-focus sealed tube'
_diffrn_radiation_type MoK\a
_diffrn_radiation_wavelength 0.71073
_diffrn_reflns_av_R_equivalents 0.1472
_diffrn_reflns_av_sigmaI/netI 0.1025
_diffrn_reflns_limit_h_max 11
_diffrn_reflns_limit_h_min -11
_diffrn_reflns_limit_k_max 16
_diffrn_reflns_limit_k_min -16
_diffrn_reflns_limit_l_max 21
_diffrn_reflns_limit_l_min -18
_diffrn_reflns_number 15226
_diffrn_reflns_theta_full 28.35
_diffrn_reflns_theta_max 28.35
_diffrn_reflns_theta_min 2.32
_exptl_absorpt_coefficient_mu 1.800
_exptl_absorpt_correction_T_max 0.583
_exptl_absorpt_correction_T_min 0.538
_exptl_absorpt_correction_type multi-scan
_exptl_absorpt_process_details 'SADABS, v2.10 (Sheldrick, G.M., 2003)'
_exptl_crystal_colour red
_exptl_crystal_density_diffrn 1.717
_exptl_crystal_density_method 'not measured'
_exptl_crystal_description blocl
_exptl_crystal_F_000 912
_exptl_crystal_size_max 0.35
_exptl_crystal_size_mid 0.30
_exptl_crystal_size_min 0.30
_refine_diff_density_max 1.402
_refine_diff_density_min -0.813
_refine_diff_density_rms 0.131
_refine_ls_extinction_method none
_refine_ls_goodness_of_fit_ref 1.030
_refine_ls_hydrogen_treatment constr
_refine_ls_matrix_type full
_refine_ls_number_parameters 235
_refine_ls_number_reflns 4391
_refine_ls_number_restraints 0
_refine_ls_restrained_S_all 1.030
_refine_ls_R_factor_all 0.1117
_refine_ls_R_factor_gt 0.0654
_refine_ls_shift/su_max 0.000
_refine_ls_shift/su_mean 0.000
_refine_ls_structure_factor_coef Fsqd
_refine_ls_weighting_details 'calc w=1/[\s^2^(Fo^2^)+(0.0798P)^2^+1.8116P] where P=(Fo^2^+2Fc^2^)/3'
_refine_ls_weighting_scheme calc
_refine_ls_wR_factor_gt 0.1545
_refine_ls_wR_factor_ref 0.1879
_reflns_number_gt 2740
_reflns_number_total 4391
_reflns_threshold_expression >2sigma(I)
_cod_data_source_file c2dt30798g.txt
_cod_data_source_block 3
_cod_depositor_comments
;
The following automatic conversions were performed:

'_exptl_absorpt_correction_type' value 'Multi-scan' changed to
'multi-scan' according to
/home/saulius/struct/CIF-dictionaries/cif_core.dic dictionary named
'cif_core.dic' version 2.4.1 from 2010-06-29.

Automatic conversion script
Id: cif_fix_values 1891 2012-01-12 08:04:46Z andrius 
;
_cod_original_cell_volume 1756.6(16)
_cod_original_sg_symbol_H-M 'P 21/c'
_cod_database_code 7019870

loop_
_symmetry_equiv_pos_as_xyz
'x, y, z'
'-x, y+1/2, -z+1/2'
'-x, -y, -z'
'x, -y-1/2, z-1/2'

loop_
_atom_site_label
_atom_site_type_symbol
_atom_site_fract_x
_atom_site_fract_y
_atom_site_fract_z
_atom_site_U_iso_or_equiv
_atom_site_adp_type
_atom_site_occupancy
_atom_site_symmetry_multiplicity
_atom_site_calc_flag
_atom_site_refinement_flags
Fe1 Fe 0.75556(7) 0.19741(5) 0.15795(4) 0.0377(2) Uani 1 1 d .
Fe2 Fe 0.73000(8) 0.40281(6) 0.13961(5) 0.0429(2) Uani 1 1 d .
S1 S 0.93027(14) 0.31423(10) 0.20183(8) 0.0422(3) Uani 1 1 d .
N1 N 0.8877(4) 0.1737(3) 0.0594(3) 0.0404(9) Uani 1 1 d .
O4 O 0.4229(5) 0.4093(4) 0.0614(3) 0.0733(13) Uani 1 1 d .
C13 C 0.6461(5) 0.2531(4) 0.2521(3) 0.0356(10) Uani 1 1 d .
N2 N 0.6336(5) 0.3603(4) 0.2437(3) 0.0486(10) Uani 1 1 d .
C14 C 0.5856(6) 0.2043(5) 0.3200(4) 0.0523(13) Uani 1 1 d .
H14 H 0.5960 0.1307 0.3267 0.063 Uiso 1 1 calc R
C17 C 0.5579(6) 0.4191(5) 0.3004(3) 0.0528(14) Uani 1 1 d .
H17 H 0.5491 0.4927 0.2931 0.063 Uiso 1 1 calc R
O2 O 0.4575(5) 0.1453(4) 0.0802(3) 0.0645(11) Uani 1 1 d .
C8 C 1.0246(5) 0.2234(4) 0.0559(3) 0.0426(11) Uani 1 1 d .
C4 C 0.5427(6) 0.4069(4) 0.0920(3) 0.0498(13) Uani 1 1 d .
C7 C 1.0785(6) 0.2880(5) 0.1296(3) 0.0501(13) Uani 1 1 d .
H7A H 1.1179 0.3557 0.1103 0.060 Uiso 1 1 calc R
H7B H 1.1616 0.2505 0.1591 0.060 Uiso 1 1 calc R
O1 O 0.8212(5) -0.0002(4) 0.2497(3) 0.0786(13) Uani 1 1 d .
C2 C 0.5768(6) 0.1643(4) 0.1083(3) 0.0420(11) Uani 1 1 d .
O5 O 0.8551(6) 0.4224(4) -0.0256(3) 0.0816(15) Uani 1 1 d .
C1 C 0.8007(6) 0.0766(4) 0.2113(3) 0.0466(12) Uani 1 1 d .
C16 C 0.4944(7) 0.3716(5) 0.3681(4) 0.0604(16) Uani 1 1 d .
H16 H 0.4423 0.4118 0.4064 0.072 Uiso 1 1 calc R
C9 C 1.1127(6) 0.2149(5) -0.0131(4) 0.0554(14) Uani 1 1 d .
H9 H 1.2057 0.2503 -0.0135 0.067 Uiso 1 1 calc R
C15 C 0.5109(7) 0.2616(5) 0.3773(4) 0.0579(14) Uani 1 1 d .
H15 H 0.4707 0.2272 0.4227 0.069 Uiso 1 1 calc R
C5 C 0.8092(6) 0.4144(5) 0.0400(4) 0.0537(14) Uani 1 1 d .
O6 O 0.8028(6) 0.6226(4) 0.1928(4) 0.0970(17) Uani 1 1 d .
C6 C 0.7755(7) 0.5379(5) 0.1727(4) 0.0617(15) Uani 1 1 d .
C12 C 0.8443(6) 0.1129(4) -0.0076(3) 0.0474(12) Uani 1 1 d .
H12 H 0.7523 0.0763 -0.0062 0.057 Uiso 1 1 calc R
C11 C 0.9266(7) 0.1019(5) -0.0770(4) 0.0596(15) Uani 1 1 d .
H11 H 0.8909 0.0594 -0.1213 0.071 Uiso 1 1 calc R
C10 C 1.0647(7) 0.1554(6) -0.0803(4) 0.0613(16) Uani 1 1 d .
H10 H 1.1227 0.1506 -0.1272 0.074 Uiso 1 1 calc R

loop_
_atom_site_aniso_label
_atom_site_aniso_U_11
_atom_site_aniso_U_22
_atom_site_aniso_U_33
_atom_site_aniso_U_23
_atom_site_aniso_U_13
_atom_site_aniso_U_12
Fe1 0.0377(4) 0.0259(3) 0.0499(4) 0.0004(3) 0.0051(3) 0.0008(3)
Fe2 0.0448(4) 0.0264(4) 0.0579(5) 0.0040(3) 0.0045(3) 0.0007(3)
S1 0.0391(6) 0.0358(7) 0.0517(7) -0.0031(5) 0.0030(5) -0.0021(5)
N1 0.039(2) 0.029(2) 0.053(2) 0.0030(18) 0.0008(17) 0.0046(17)
O4 0.056(2) 0.071(3) 0.091(3) 0.017(2) -0.015(2) -0.007(2)
C13 0.034(2) 0.028(2) 0.045(3) 0.000(2) 0.0047(18) 0.0020(19)
N2 0.044(2) 0.042(3) 0.059(3) -0.005(2) 0.0064(19) 0.005(2)
C14 0.054(3) 0.044(3) 0.060(3) 0.004(3) 0.007(3) -0.002(3)
C17 0.057(3) 0.041(3) 0.060(3) -0.006(3) 0.004(3) 0.013(3)
O2 0.052(2) 0.057(3) 0.084(3) 0.006(2) -0.007(2) -0.011(2)
C8 0.039(2) 0.036(3) 0.052(3) -0.002(2) 0.000(2) 0.003(2)
C4 0.051(3) 0.037(3) 0.061(3) 0.007(2) 0.006(2) -0.001(2)
C7 0.036(2) 0.053(3) 0.062(3) -0.001(3) 0.009(2) -0.002(2)
O1 0.088(3) 0.049(3) 0.099(3) 0.023(2) 0.005(3) 0.025(2)
C2 0.041(3) 0.031(2) 0.055(3) 0.006(2) 0.004(2) -0.001(2)
O5 0.092(3) 0.082(4) 0.073(3) 0.025(3) 0.023(3) 0.018(3)
C1 0.049(3) 0.035(3) 0.057(3) 0.001(2) 0.006(2) 0.005(2)
C16 0.057(3) 0.067(4) 0.058(4) -0.011(3) 0.012(3) 0.015(3)
C9 0.046(3) 0.059(4) 0.062(4) 0.001(3) 0.010(3) 0.004(3)
C15 0.056(3) 0.063(4) 0.057(3) -0.001(3) 0.017(3) -0.005(3)
C5 0.054(3) 0.041(3) 0.066(4) 0.012(3) 0.001(3) 0.003(3)
O6 0.098(4) 0.035(3) 0.156(5) -0.013(3) -0.003(3) -0.015(3)
C6 0.058(3) 0.039(3) 0.088(4) 0.007(3) 0.001(3) 0.000(3)
C12 0.050(3) 0.037(3) 0.055(3) -0.005(2) -0.002(2) 0.004(2)
C11 0.070(4) 0.056(4) 0.052(3) -0.010(3) -0.001(3) 0.015(3)
C10 0.052(3) 0.075(4) 0.058(4) -0.003(3) 0.012(3) 0.011(3)

loop_
_atom_type_symbol
_atom_type_description
_atom_type_scat_dispersion_real
_atom_type_scat_dispersion_imag
_atom_type_scat_source
C C 0.0033 0.0016 'International Tables Vol C Tables 4.2.6.8 and 6.1.1.4'
H H 0.0000 0.0000 'International Tables Vol C Tables 4.2.6.8 and 6.1.1.4'
N N 0.0061 0.0033 'International Tables Vol C Tables 4.2.6.8 and 6.1.1.4'
O O 0.0106 0.0060 'International Tables Vol C Tables 4.2.6.8 and 6.1.1.4'
S S 0.1246 0.1234 'International Tables Vol C Tables 4.2.6.8 and 6.1.1.4'
Fe Fe 0.3463 0.8444 'International Tables Vol C Tables 4.2.6.8 and 6.1.1.4'

loop_
_geom_angle_atom_site_label_1
_geom_angle_atom_site_label_2
_geom_angle_atom_site_label_3
_geom_angle
C1 Fe1 C2 100.9(2)
C1 Fe1 C13 92.2(2)
C2 Fe1 C13 88.3(2)
C1 Fe1 N1 97.3(2)
C2 Fe1 N1 98.3(2)
C13 Fe1 N1 167.07(18)
C1 Fe1 S1 105.97(18)
C2 Fe1 S1 152.03(17)
C13 Fe1 S1 83.07(14)
N1 Fe1 S1 85.92(13)
C1 Fe1 Fe2 156.28(18)
C2 Fe1 Fe2 96.37(17)
C13 Fe1 Fe2 72.04(14)
N1 Fe1 Fe2 96.10(12)
S1 Fe1 Fe2 55.66(5)
C5 Fe2 C4 90.5(3)
C5 Fe2 C6 95.5(3)
C4 Fe2 C6 106.6(3)
C5 Fe2 N2 168.7(2)
C4 Fe2 N2 86.7(2)
C6 Fe2 N2 95.8(2)
C5 Fe2 S1 96.02(18)
C4 Fe2 S1 152.00(18)
C6 Fe2 S1 99.9(2)
N2 Fe2 S1 81.59(14)
C5 Fe2 Fe1 98.45(19)
C4 Fe2 Fe1 98.61(18)
C6 Fe2 Fe1 151.0(2)
N2 Fe2 Fe1 71.17(13)
S1 Fe2 Fe1 53.53(4)
C7 S1 Fe1 100.79(18)
C7 S1 Fe2 112.0(2)
Fe1 S1 Fe2 70.81(6)
C12 N1 C8 116.2(4)
C12 N1 Fe1 123.3(3)
C8 N1 Fe1 120.5(3)
N2 C13 C14 119.1(4)
N2 C13 Fe1 108.5(3)
C14 C13 Fe1 132.4(4)
C13 N2 C17 120.5(4)
C13 N2 Fe2 108.3(3)
C17 N2 Fe2 131.2(4)
C15 C14 C13 121.2(5)
C15 C14 H14 119.4
C13 C14 H14 119.4
N2 C17 C16 121.4(5)
N2 C17 H17 119.3
C16 C17 H17 119.3
N1 C8 C9 121.9(5)
N1 C8 C7 117.7(4)
C9 C8 C7 120.4(5)
O4 C4 Fe2 179.8(7)
C8 C7 S1 113.2(4)
C8 C7 H7A 108.9
S1 C7 H7A 108.9
C8 C7 H7B 108.9
S1 C7 H7B 108.9
H7A C7 H7B 107.8
O2 C2 Fe1 176.0(5)
O1 C1 Fe1 174.9(5)
C17 C16 C15 117.7(5)
C17 C16 H16 121.2
C15 C16 H16 121.2
C10 C9 C8 120.8(5)
C10 C9 H9 119.6
C8 C9 H9 119.6
C14 C15 C16 120.2(5)
C14 C15 H15 119.9
C16 C15 H15 119.9
O5 C5 Fe2 177.5(5)
O6 C6 Fe2 179.3(7)
N1 C12 C11 124.2(5)
N1 C12 H12 117.9
C11 C12 H12 117.9
C12 C11 C10 118.9(6)
C12 C11 H11 120.5
C10 C11 H11 120.5
C9 C10 C11 118.0(5)
C9 C10 H10 121.0
C11 C10 H10 121.0

loop_
_geom_bond_atom_site_label_1
_geom_bond_atom_site_label_2
_geom_bond_distance
Fe1 C1 1.771(5)
Fe1 C2 1.774(5)
Fe1 C13 1.956(4)
Fe1 N1 2.028(4)
Fe1 S1 2.2080(16)
Fe1 Fe2 2.5932(16)
Fe2 C5 1.777(6)
Fe2 C4 1.779(6)
Fe2 C6 1.809(7)
Fe2 N2 1.979(4)
Fe2 S1 2.2673(17)
S1 C7 1.813(5)
N1 C12 1.354(6)
N1 C8 1.357(6)
O4 C4 1.139(7)
C13 N2 1.351(7)
C13 C14 1.376(7)
N2 C17 1.366(6)
C14 C15 1.359(8)
C14 H14 0.9300
C17 C16 1.379(8)
C17 H17 0.9300
O2 C2 1.145(6)
C8 C9 1.385(7)
C8 C7 1.488(7)
C7 H7A 0.9700
C7 H7B 0.9700
O1 C1 1.150(6)
O5 C5 1.149(6)
C16 C15 1.390(9)
C16 H16 0.9300
C9 C10 1.358(8)
C9 H9 0.9300
C15 H15 0.9300
O6 C6 1.130(7)
C12 C11 1.362(8)
C12 H12 0.9300
C11 C10 1.389(9)
C11 H11 0.9300
C10 H10 0.9300
